data_7710760
loop_
_publ_author_name
'Sinclair, Matthew J. G.'
'Chaplin, Adrian B.'

_publ_section_title
;
 Heterolytic carbon--iodine bond cleavage by a palladium(i) metalloradical
;
_journal_name_full 'Dalton Transactions'
_journal_paper_doi 10.1039/D2DT02152H
_journal_year 2022
_chemical_formula_moiety 'C19 H34 O P, F6 P'
_chemical_formula_sum 'C19 H34 F6 O P2'
_chemical_formula_weight 454.40
_chemical_melting_point ?
_space_group_crystal_system monoclinic
_space_group_IT_number 14
_space_group_name_Hall '-P 2ybc'
_space_group_name_H-M_alt 'P 1 21/c 1'
_atom_sites_solution_hydrogens geom
_atom_sites_solution_primary dual
_atom_sites_solution_secondary difmap
_audit_creation_date 2022-01-10
_audit_creation_method
;
Olex2 1.3
(compiled 2020.11.12 svn.r5f609507 for OlexSys, GUI svn.r6408)
;
_audit_update_record
;
2022-05-16 deposited with the CCDC.	2022-07-11 downloaded from the CCDC.
;
_cell_angle_alpha 90
_cell_angle_beta 92.064(3)
_cell_angle_gamma 90
_cell_formula_units_Z 4
_cell_length_a 8.1128(3)
_cell_length_b 16.6685(5)
_cell_length_c 16.0489(5)
_cell_measurement_reflns_used 2702
_cell_measurement_temperature 150(2)
_cell_measurement_theta_max 72.4660
_cell_measurement_theta_min 3.7850
_cell_volume 2168.86(12)
_computing_cell_refinement 'CrysAlisPro 1.171.38.46 (Rigaku OD, 2015)'
_computing_data_collection 'CrysAlisPro 1.171.38.46 (Rigaku OD, 2015)'
_computing_data_reduction 'CrysAlisPro 1.171.38.46 (Rigaku OD, 2015)'
_computing_molecular_graphics 'Olex2 1.3 (Dolomanov et al., 2009)'
_computing_publication_material 'Olex2 1.3 (Dolomanov et al., 2009)'
_computing_structure_refinement 'SHELXL 2018/3 (Sheldrick, 2015)'
_computing_structure_solution 'SHELXT  (Sheldrick, 2015)'
_diffrn_ambient_environment N~2~
_diffrn_ambient_temperature 150(2)
_diffrn_detector 'CCD plate'
_diffrn_detector_area_resol_mean 5.3046
_diffrn_detector_type AtlasS2
_diffrn_measured_fraction_theta_full 0.998
_diffrn_measured_fraction_theta_max 0.998
_diffrn_measurement_details
;
List of Runs (angles in degrees, time in seconds):

  # Type    Start    End  Width  t~exp~   \w     \q     \k     \f   Frames
#--------------------------------------------------------------------------
  1  \w    -79.00  36.00   1.00    5.00    --  -42.36  19.00-120.00  115
  2  \w    -69.00  28.00   1.00    5.00    --  -42.36  57.00-150.00   97
  3  \w    -69.00  28.00   1.00    5.00    --  -42.36  57.00 -60.00   97
  4  \w     35.00 130.00   1.00   20.00    --  106.00 -45.00 -90.00   95
  5  \w     78.00 176.00   1.00   20.00    --  106.00  61.00 -90.00   98
  6  \w     34.00 121.00   1.00   20.00    --  106.00-125.00 120.00   87
  7  \w     34.00 121.00   1.00   20.00    --  106.00-125.00   0.00   87
  8  \w    132.00 174.00   1.00   20.00    --  106.00 125.00-120.00   42
  9  \w     94.00 176.00   1.00   20.00    --  106.00 125.00 -30.00   82
 10  \w     88.00 172.00   1.00   20.00    --  106.00  61.00 150.00   84
 11  \w     62.00 121.00   1.00   20.00    --  106.00 -61.00-180.00   59
;
_diffrn_measurement_device 'four-circle diffractometer'
_diffrn_measurement_device_type 'Rigaku Oxford Diffraction: SuperNova, Dual, Cu at zero, AtlasS2'
_diffrn_measurement_method '\w scans'
_diffrn_orient_matrix_type 'CrysAlisPro convention (1999,Acta A55,543-557)'
_diffrn_orient_matrix_UB_11 0.0223775000
_diffrn_orient_matrix_UB_12 0.0755398000
_diffrn_orient_matrix_UB_13 0.0545518000
_diffrn_orient_matrix_UB_21 -0.0113613000
_diffrn_orient_matrix_UB_22 0.0529453000
_diffrn_orient_matrix_UB_23 -0.0787175000
_diffrn_orient_matrix_UB_31 -0.1882900000
_diffrn_orient_matrix_UB_32 0.0057767000
_diffrn_orient_matrix_UB_33 0.0077139000
_diffrn_radiation_monochromator mirror
_diffrn_radiation_probe x-ray
_diffrn_radiation_type 'Cu K\a'
_diffrn_radiation_wavelength 1.54184
_diffrn_reflns_av_R_equivalents 0.0518
_diffrn_reflns_av_unetI/netI 0.0545
_diffrn_reflns_Laue_measured_fraction_full 0.998
_diffrn_reflns_Laue_measured_fraction_max 0.998
_diffrn_reflns_limit_h_max 7
_diffrn_reflns_limit_h_min -9
_diffrn_reflns_limit_k_max 19
_diffrn_reflns_limit_k_min -20
_diffrn_reflns_limit_l_max 19
_diffrn_reflns_limit_l_min -19
_diffrn_reflns_number 12475
_diffrn_reflns_point_group_measured_fraction_full 0.998
_diffrn_reflns_point_group_measured_fraction_max 0.998
_diffrn_reflns_theta_full 70.050
_diffrn_reflns_theta_max 70.050
_diffrn_reflns_theta_min 6.588
_diffrn_source 'micro-focus sealed X-ray tube'
_diffrn_source_type 'SuperNova (Cu) X-ray Source'
_exptl_absorpt_coefficient_mu 2.357
_exptl_absorpt_correction_T_max 1.00000
_exptl_absorpt_correction_T_min 0.83221
_exptl_absorpt_correction_type multi-scan
_exptl_absorpt_process_details
;
CrysAlisPro 1.171.38.46 (Rigaku Oxford Diffraction, 2015)
Empirical absorption correction using spherical harmonics,
 implemented in SCALE3 ABSPACK scaling algorithm.
;
_exptl_crystal_colour colourless
_exptl_crystal_colour_primary colourless
_exptl_crystal_density_diffrn 1.392
_exptl_crystal_density_meas ?
_exptl_crystal_description needle
_exptl_crystal_F_000 960
_exptl_crystal_recrystallization_method 'Crystals grown from 1,2-F2C6H4/hexane at 293 K'
_exptl_crystal_size_max 0.1
_exptl_crystal_size_mid 0.01
_exptl_crystal_size_min 0.01
_refine_diff_density_max 0.325
_refine_diff_density_min -0.260
_refine_diff_density_rms 0.051
_refine_ls_extinction_method none
_refine_ls_goodness_of_fit_ref 1.024
_refine_ls_hydrogen_treatment constr
_refine_ls_matrix_type full
_refine_ls_number_parameters 263
_refine_ls_number_reflns 4106
_refine_ls_number_restraints 96
_refine_ls_restrained_S_all 1.078
_refine_ls_R_factor_all 0.0634
_refine_ls_R_factor_gt 0.0440
_refine_ls_shift/su_max 0.001
_refine_ls_shift/su_mean 0.000
_refine_ls_structure_factor_coef Fsqd
_refine_ls_weighting_details 'w=1/[\s^2^(Fo^2^)+(0.0384P)^2^+0.6971P] where P=(Fo^2^+2Fc^2^)/3'
_refine_ls_weighting_scheme calc
_refine_ls_wR_factor_gt 0.0954
_refine_ls_wR_factor_ref 0.1036
_reflns_Friedel_coverage 0.000
_reflns_number_gt 3183
_reflns_number_total 4106
_reflns_threshold_expression 'I > 2\s(I)'
_cod_data_source_file d2dt02152h2.cif
_cod_data_source_block 0343abc17s
_cod_depositor_comments
;
The following automatic conversions were performed:

data item '_chemical_melting_point' value 'not measured' was changed
to '?' -- the value is undefined or not given.

data item '_exptl_crystal_density_meas' value 'not measured' was
changed to '?' -- the value is perceived as not measured.

Automatic conversion script
Id: cif_fix_values 7556 2019-12-06 15:28:31Z antanas 
;
_cod_original_cell_volume 2168.84(12)
_cod_database_code 7710760
_shelx_shelxl_version_number 2018/3
_shelx_space_group_comment
;
The symmetry employed for this shelxl refinement is uniquely defined
by the following loop, which should always be used as a source of
symmetry information in preference to the above space-group names.
They are only intended as comments.
;
_olex2_refinement_description
;
1. Fixed Uiso
 At 1.2 times of:
  All C(H) groups
 At 1.5 times of:
  All C(H,H,H) groups
2. Uiso/Uaniso restraints and constraints
C7 \\sim C6 \\sim C5 \\sim C4 \\sim C3 \\sim C2 \\sim O8 \\sim C9: within 2A
with sigma of 0.01 and sigma for terminal atoms of 0.02 within 2A
Uanis(C7) \\sim Ueq, Uanis(C6) \\sim Ueq, Uanis(C5) \\sim Ueq, Uanis(C4) \\sim
Ueq, Uanis(C3) \\sim Ueq, Uanis(C2) \\sim Ueq, Uanis(O8) \\sim Ueq, Uanis(C9)
\\sim Ueq: with sigma of 0.005 and sigma for terminal atoms of 0.01
3.a Aromatic/amide H refined with riding coordinates:
 C4(H4), C5(H5), C6(H6), C7(H7)
3.b Idealised Me refined as rotating group:
 C9(H9A,H9B,H9C), C21(H21A,H21B,H21C), C22(H22A,H22B,H22C), C23(H23A,H23B,
 H23C), C25(H25A,H25B,H25C), C26(H26A,H26B,H26C), C27(H27A,H27B,H27C), C29(H29A,
 H29B,H29C), C30(H30A,H30B,H30C), C31(H31A,H31B,H31C)
;
_olex2_submission_special_instructions 'No special instructions were received'
_oxdiff_exptl_absorpt_empirical_details
;
Empirical correction (ABSPACK) includes:
- Absorption correction using spherical harmonics
- Frame scaling
;
_oxdiff_exptl_absorpt_empirical_full_max 1.258
_oxdiff_exptl_absorpt_empirical_full_min 0.833

loop_
_space_group_symop_operation_xyz
'x, y, z'
'-x, y+1/2, -z+1/2'
'-x, -y, -z'
'x, -y-1/2, z-1/2'

loop_
_atom_site_label
_atom_site_type_symbol
_atom_site_fract_x
_atom_site_fract_y
_atom_site_fract_z
_atom_site_U_iso_or_equiv
_atom_site_adp_type
_atom_site_occupancy
_atom_site_site_symmetry_order
_atom_site_calc_flag
_atom_site_refinement_flags_posn
_atom_site_refinement_flags_adp
_atom_site_refinement_flags_occupancy
_atom_site_disorder_assembly
_atom_site_disorder_group
P2 P 0.49389(6) 0.23023(3) 0.54980(3) 0.01907(13) Uani 1 1 d . . . . .
O8 O 0.3225(3) 0.38437(12) 0.48553(13) 0.0454(5) Uani 1 1 d . U . . .
C2 C 0.5722(3) 0.31109(15) 0.48345(16) 0.0312(5) Uani 1 1 d . U . . .
C3 C 0.4742(4) 0.37566(16) 0.45298(17) 0.0378(6) Uani 1 1 d . U . . .
C4 C 0.5313(5) 0.4288(2) 0.3938(2) 0.0552(8) Uani 1 1 d . U . . .
H4 H 0.461273 0.470434 0.373095 0.066 Uiso 1 1 calc R U . . .
C5 C 0.6869(6) 0.4216(2) 0.3653(2) 0.0668(10) Uani 1 1 d . U . . .
H5 H 0.725310 0.458284 0.324991 0.080 Uiso 1 1 calc R U . . .
C6 C 0.7871(5) 0.3614(3) 0.3950(2) 0.0715(11) Uani 1 1 d . U . . .
H6 H 0.896306 0.356650 0.376035 0.086 Uiso 1 1 calc R U . . .
C7 C 0.7294(4) 0.3072(2) 0.4528(2) 0.0565(9) Uani 1 1 d . U . . .
H7 H 0.800946 0.265541 0.472160 0.068 Uiso 1 1 calc R U . . .
C9 C 0.2133(5) 0.4446(2) 0.4517(3) 0.0746(12) Uani 1 1 d . U . . .
H9A H 0.190369 0.433933 0.392384 0.112 Uiso 1 1 calc R U . . .
H9B H 0.265008 0.497515 0.458247 0.112 Uiso 1 1 calc R U . . .
H9C H 0.109835 0.443699 0.481390 0.112 Uiso 1 1 calc R U . . .
C20 C 0.3850(3) 0.27476(15) 0.64283(14) 0.0284(5) Uani 1 1 d . . . . .
C21 C 0.2012(3) 0.29220(19) 0.62549(19) 0.0420(7) Uani 1 1 d . . . . .
H21A H 0.188368 0.328026 0.577278 0.063 Uiso 1 1 calc R U . . .
H21B H 0.155155 0.317900 0.674404 0.063 Uiso 1 1 calc R U . . .
H21C H 0.142677 0.241793 0.613717 0.063 Uiso 1 1 calc R U . . .
C22 C 0.4730(4) 0.35338(17) 0.66778(18) 0.0389(6) Uani 1 1 d . . . . .
H22A H 0.589154 0.342214 0.682280 0.058 Uiso 1 1 calc R U . . .
H22B H 0.420094 0.376881 0.715985 0.058 Uiso 1 1 calc R U . . .
H22C H 0.465950 0.391121 0.620966 0.058 Uiso 1 1 calc R U . . .
C23 C 0.3873(4) 0.21788(18) 0.71874(16) 0.0418(7) Uani 1 1 d . . . . .
H23A H 0.332175 0.167469 0.703191 0.063 Uiso 1 1 calc R U . . .
H23B H 0.329494 0.243204 0.764415 0.063 Uiso 1 1 calc R U . . .
H23C H 0.501750 0.206851 0.736803 0.063 Uiso 1 1 calc R U . . .
C24 C 0.3519(3) 0.16794(14) 0.48064(14) 0.0247(5) Uani 1 1 d . . . . .
C25 C 0.2227(3) 0.22024(16) 0.43374(16) 0.0340(6) Uani 1 1 d . . . . .
H25A H 0.152263 0.246438 0.473958 0.051 Uiso 1 1 calc R U . . .
H25B H 0.154807 0.186451 0.396158 0.051 Uiso 1 1 calc R U . . .
H25C H 0.278735 0.261131 0.401237 0.051 Uiso 1 1 calc R U . . .
C26 C 0.4524(3) 0.12602(17) 0.41366(17) 0.0375(6) Uani 1 1 d . . . . .
H26A H 0.515874 0.166117 0.383721 0.056 Uiso 1 1 calc R U . . .
H26B H 0.377293 0.098074 0.374268 0.056 Uiso 1 1 calc R U . . .
H26C H 0.528063 0.087180 0.440370 0.056 Uiso 1 1 calc R U . . .
C27 C 0.2607(3) 0.10343(16) 0.52951(16) 0.0327(5) Uani 1 1 d . . . . .
H27A H 0.340776 0.065327 0.553933 0.049 Uiso 1 1 calc R U . . .
H27B H 0.183353 0.074894 0.491736 0.049 Uiso 1 1 calc R U . . .
H27C H 0.199870 0.128919 0.574044 0.049 Uiso 1 1 calc R U . . .
C28 C 0.6777(3) 0.16803(16) 0.59004(17) 0.0323(5) Uani 1 1 d . . . . .
C29 C 0.7960(4) 0.1375(2) 0.5216(3) 0.0612(10) Uani 1 1 d . . . . .
H29A H 0.741554 0.143408 0.466395 0.092 Uiso 1 1 calc R U . . .
H29B H 0.822452 0.080900 0.531573 0.092 Uiso 1 1 calc R U . . .
H29C H 0.897756 0.169228 0.523987 0.092 Uiso 1 1 calc R U . . .
C30 C 0.7832(3) 0.21880(18) 0.6519(2) 0.0432(7) Uani 1 1 d . . . . .
H30A H 0.815859 0.268740 0.624823 0.065 Uiso 1 1 calc R U . . .
H30B H 0.882050 0.188569 0.669524 0.065 Uiso 1 1 calc R U . . .
H30C H 0.718863 0.231385 0.700756 0.065 Uiso 1 1 calc R U . . .
C31 C 0.6205(4) 0.09113(17) 0.6325(2) 0.0455(7) Uani 1 1 d . . . . .
H31A H 0.537574 0.104442 0.673232 0.068 Uiso 1 1 calc R U . . .
H31B H 0.715109 0.065173 0.661092 0.068 Uiso 1 1 calc R U . . .
H31C H 0.572384 0.054560 0.590499 0.068 Uiso 1 1 calc R U . . .
P4 P 0.07947(7) 0.54253(4) 0.21946(4) 0.02761(15) Uani 1 1 d . . . . .
F1 F 0.0437(2) 0.45116(10) 0.24214(13) 0.0550(5) Uani 1 1 d . . . . .
F2 F 0.1135(3) 0.63385(11) 0.19669(12) 0.0566(5) Uani 1 1 d . . . . .
F3 F 0.0484(2) 0.52220(11) 0.12343(10) 0.0504(4) Uani 1 1 d . . . . .
F4 F 0.1090(3) 0.56421(11) 0.31535(11) 0.0555(5) Uani 1 1 d . . . . .
F5 F 0.2695(2) 0.52184(13) 0.21266(15) 0.0666(6) Uani 1 1 d . . . . .
F6 F -0.11263(19) 0.56222(12) 0.22581(11) 0.0502(5) Uani 1 1 d . . . . .

loop_
_atom_site_aniso_label
_atom_site_aniso_U_11
_atom_site_aniso_U_22
_atom_site_aniso_U_33
_atom_site_aniso_U_23
_atom_site_aniso_U_13
_atom_site_aniso_U_12
P2 0.0188(2) 0.0174(3) 0.0213(3) 0.0003(2) 0.00418(18) -0.0006(2)
O8 0.0566(12) 0.0296(10) 0.0493(11) 0.0064(9) -0.0094(9) 0.0096(9)
C2 0.0400(13) 0.0264(12) 0.0278(11) 0.0013(10) 0.0072(10) -0.0109(10)
C3 0.0560(16) 0.0266(12) 0.0305(12) 0.0009(10) -0.0030(11) -0.0099(11)
C4 0.092(2) 0.0350(15) 0.0384(15) 0.0076(12) -0.0069(15) -0.0207(15)
C5 0.103(2) 0.0541(19) 0.0447(17) 0.0074(15) 0.0143(17) -0.0385(19)
C6 0.073(2) 0.078(2) 0.065(2) 0.0076(18) 0.0321(18) -0.0279(19)
C7 0.0488(16) 0.0622(19) 0.0601(19) 0.0129(16) 0.0231(14) -0.0090(15)
C9 0.091(3) 0.044(2) 0.086(3) 0.0085(19) -0.037(2) 0.0201(19)
C20 0.0313(12) 0.0291(13) 0.0254(11) -0.0046(10) 0.0074(9) -0.0007(10)
C21 0.0322(14) 0.0460(17) 0.0486(16) -0.0081(13) 0.0114(12) 0.0086(12)
C22 0.0490(16) 0.0313(14) 0.0368(14) -0.0093(11) 0.0044(12) -0.0012(12)
C23 0.0559(17) 0.0442(17) 0.0260(13) 0.0001(12) 0.0117(11) -0.0039(13)
C24 0.0269(11) 0.0233(11) 0.0238(11) -0.0008(9) 0.0012(9) -0.0040(9)
C25 0.0370(13) 0.0322(14) 0.0321(13) 0.0020(11) -0.0098(10) -0.0030(11)
C26 0.0460(15) 0.0339(14) 0.0331(13) -0.0121(11) 0.0060(11) -0.0025(12)
C27 0.0313(12) 0.0294(13) 0.0372(13) 0.0043(11) -0.0030(10) -0.0105(10)
C28 0.0254(12) 0.0287(13) 0.0425(14) -0.0008(11) -0.0028(10) 0.0046(10)
C29 0.0434(17) 0.056(2) 0.086(3) -0.0072(19) 0.0171(17) 0.0196(16)
C30 0.0290(13) 0.0419(17) 0.0578(18) 0.0001(14) -0.0122(12) -0.0038(11)
C31 0.0421(15) 0.0291(15) 0.064(2) 0.0106(14) -0.0140(13) 0.0026(12)
P4 0.0272(3) 0.0257(3) 0.0298(3) -0.0024(2) 0.0005(2) 0.0013(2)
F1 0.0694(12) 0.0278(9) 0.0675(12) 0.0062(8) -0.0041(9) -0.0063(8)
F2 0.0758(13) 0.0325(9) 0.0610(12) 0.0070(8) -0.0040(9) -0.0117(9)
F3 0.0638(11) 0.0546(11) 0.0330(9) -0.0119(8) 0.0038(8) 0.0027(9)
F4 0.0798(13) 0.0520(11) 0.0334(9) -0.0042(8) -0.0144(8) 0.0077(9)
F5 0.0263(8) 0.0701(14) 0.1032(17) -0.0211(12) -0.0006(9) 0.0071(8)
F6 0.0310(8) 0.0599(11) 0.0599(11) -0.0120(9) 0.0050(7) 0.0095(7)

loop_
_atom_type_symbol
_atom_type_description
_atom_type_scat_dispersion_real
_atom_type_scat_dispersion_imag
_atom_type_scat_source
C C 0.0181 0.0091 'International Tables Vol C Tables 4.2.6.8 and 6.1.1.4'
H H 0.0000 0.0000 'International Tables Vol C Tables 4.2.6.8 and 6.1.1.4'
F F 0.0727 0.0534 'International Tables Vol C Tables 4.2.6.8 and 6.1.1.4'
O O 0.0492 0.0322 'International Tables Vol C Tables 4.2.6.8 and 6.1.1.4'
P P 0.2955 0.4335 'International Tables Vol C Tables 4.2.6.8 and 6.1.1.4'

loop_
_geom_angle_atom_site_label_1
_geom_angle_atom_site_label_2
_geom_angle_atom_site_label_3
_geom_angle
_geom_angle_site_symmetry_1
_geom_angle_site_symmetry_3
_geom_angle_publ_flag
C2 P2 C20 110.22(11) . . ?
C2 P2 C24 106.18(11) . . ?
C2 P2 C28 108.12(12) . . ?
C24 P2 C20 112.61(10) . . ?
C24 P2 C28 110.71(11) . . ?
C28 P2 C20 108.90(11) . . ?
C3 O8 C9 119.0(3) . . ?
C3 C2 P2 123.67(19) . . ?
C7 C2 P2 120.8(2) . . ?
C7 C2 C3 115.2(3) . . ?
O8 C3 C2 116.9(2) . . ?
O8 C3 C4 121.5(3) . . ?
C4 C3 C2 121.6(3) . . ?
C3 C4 H4 119.7 . . ?
C5 C4 C3 120.6(4) . . ?
C5 C4 H4 119.7 . . ?
C4 C5 H5 120.2 . . ?
C4 C5 C6 119.5(3) . . ?
C6 C5 H5 120.2 . . ?
C5 C6 H6 120.0 . . ?
C5 C6 C7 120.0(3) . . ?
C7 C6 H6 120.0 . . ?
C2 C7 C6 122.9(4) . . ?
C2 C7 H7 118.5 . . ?
C6 C7 H7 118.5 . . ?
O8 C9 H9A 109.5 . . ?
O8 C9 H9B 109.5 . . ?
O8 C9 H9C 109.5 . . ?
H9A C9 H9B 109.5 . . ?
H9A C9 H9C 109.5 . . ?
H9B C9 H9C 109.5 . . ?
C21 C20 P2 113.90(17) . . ?
C21 C20 C22 109.0(2) . . ?
C21 C20 C23 104.1(2) . . ?
C22 C20 P2 108.10(16) . . ?
C22 C20 C23 109.0(2) . . ?
C23 C20 P2 112.65(18) . . ?
C20 C21 H21A 109.5 . . ?
C20 C21 H21B 109.5 . . ?
C20 C21 H21C 109.5 . . ?
H21A C21 H21B 109.5 . . ?
H21A C21 H21C 109.5 . . ?
H21B C21 H21C 109.5 . . ?
C20 C22 H22A 109.5 . . ?
C20 C22 H22B 109.5 . . ?
C20 C22 H22C 109.5 . . ?
H22A C22 H22B 109.5 . . ?
H22A C22 H22C 109.5 . . ?
H22B C22 H22C 109.5 . . ?
C20 C23 H23A 109.5 . . ?
C20 C23 H23B 109.5 . . ?
C20 C23 H23C 109.5 . . ?
H23A C23 H23B 109.5 . . ?
H23A C23 H23C 109.5 . . ?
H23B C23 H23C 109.5 . . ?
C25 C24 P2 111.56(17) . . ?
C25 C24 C26 106.5(2) . . ?
C26 C24 P2 109.50(16) . . ?
C27 C24 P2 112.37(16) . . ?
C27 C24 C25 108.30(19) . . ?
C27 C24 C26 108.4(2) . . ?
C24 C25 H25A 109.5 . . ?
C24 C25 H25B 109.5 . . ?
C24 C25 H25C 109.5 . . ?
H25A C25 H25B 109.5 . . ?
H25A C25 H25C 109.5 . . ?
H25B C25 H25C 109.5 . . ?
C24 C26 H26A 109.5 . . ?
C24 C26 H26B 109.5 . . ?
C24 C26 H26C 109.5 . . ?
H26A C26 H26B 109.5 . . ?
H26A C26 H26C 109.5 . . ?
H26B C26 H26C 109.5 . . ?
C24 C27 H27A 109.5 . . ?
C24 C27 H27B 109.5 . . ?
C24 C27 H27C 109.5 . . ?
H27A C27 H27B 109.5 . . ?
H27A C27 H27C 109.5 . . ?
H27B C27 H27C 109.5 . . ?
C29 C28 P2 115.4(2) . . ?
C30 C28 P2 109.19(18) . . ?
C30 C28 C29 106.8(2) . . ?
C31 C28 P2 111.10(17) . . ?
C31 C28 C29 104.1(2) . . ?
C31 C28 C30 110.0(2) . . ?
C28 C29 H29A 109.5 . . ?
C28 C29 H29B 109.5 . . ?
C28 C29 H29C 109.5 . . ?
H29A C29 H29B 109.5 . . ?
H29A C29 H29C 109.5 . . ?
H29B C29 H29C 109.5 . . ?
C28 C30 H30A 109.5 . . ?
C28 C30 H30B 109.5 . . ?
C28 C30 H30C 109.5 . . ?
H30A C30 H30B 109.5 . . ?
H30A C30 H30C 109.5 . . ?
H30B C30 H30C 109.5 . . ?
C28 C31 H31A 109.5 . . ?
C28 C31 H31B 109.5 . . ?
C28 C31 H31C 109.5 . . ?
H31A C31 H31B 109.5 . . ?
H31A C31 H31C 109.5 . . ?
H31B C31 H31C 109.5 . . ?
F1 P4 F6 89.76(10) . . ?
F2 P4 F1 179.51(12) . . ?
F2 P4 F6 89.77(11) . . ?
F3 P4 F1 89.65(11) . . ?
F3 P4 F2 90.23(10) . . ?
F3 P4 F4 179.08(11) . . ?
F3 P4 F6 89.13(10) . . ?
F4 P4 F1 91.06(11) . . ?
F4 P4 F2 89.05(11) . . ?
F4 P4 F6 90.29(10) . . ?
F5 P4 F1 89.62(11) . . ?
F5 P4 F2 90.86(12) . . ?
F5 P4 F3 90.43(11) . . ?
F5 P4 F4 90.16(12) . . ?
F5 P4 F6 179.24(12) . . ?

loop_
_geom_bond_atom_site_label_1
_geom_bond_atom_site_label_2
_geom_bond_distance
_geom_bond_site_symmetry_2
_geom_bond_publ_flag
P2 C2 1.845(2) . ?
P2 C20 1.912(2) . ?
P2 C24 1.883(2) . ?
P2 C28 1.909(2) . ?
O8 C3 1.362(4) . ?
O8 C9 1.433(4) . ?
C2 C3 1.415(4) . ?
C2 C7 1.385(4) . ?
C3 C4 1.390(4) . ?
C4 H4 0.9500 . ?
C4 C5 1.363(6) . ?
C5 H5 0.9500 . ?
C5 C6 1.367(6) . ?
C6 H6 0.9500 . ?
C6 C7 1.389(5) . ?
C7 H7 0.9500 . ?
C9 H9A 0.9800 . ?
C9 H9B 0.9800 . ?
C9 H9C 0.9800 . ?
C20 C21 1.535(3) . ?
C20 C22 1.539(4) . ?
C20 C23 1.543(4) . ?
C21 H21A 0.9800 . ?
C21 H21B 0.9800 . ?
C21 H21C 0.9800 . ?
C22 H22A 0.9800 . ?
C22 H22B 0.9800 . ?
C22 H22C 0.9800 . ?
C23 H23A 0.9800 . ?
C23 H23B 0.9800 . ?
C23 H23C 0.9800 . ?
C24 C25 1.539(3) . ?
C24 C26 1.540(3) . ?
C24 C27 1.537(3) . ?
C25 H25A 0.9800 . ?
C25 H25B 0.9800 . ?
C25 H25C 0.9800 . ?
C26 H26A 0.9800 . ?
C26 H26B 0.9800 . ?
C26 H26C 0.9800 . ?
C27 H27A 0.9800 . ?
C27 H27B 0.9800 . ?
C27 H27C 0.9800 . ?
C28 C29 1.569(4) . ?
C28 C30 1.541(4) . ?
C28 C31 1.532(4) . ?
C29 H29A 0.9800 . ?
C29 H29B 0.9800 . ?
C29 H29C 0.9800 . ?
C30 H30A 0.9800 . ?
C30 H30B 0.9800 . ?
C30 H30C 0.9800 . ?
C31 H31A 0.9800 . ?
C31 H31B 0.9800 . ?
C31 H31C 0.9800 . ?
P4 F1 1.5949(18) . ?
P4 F2 1.5920(18) . ?
P4 F3 1.5892(17) . ?
P4 F4 1.5906(18) . ?
P4 F5 1.5872(17) . ?
P4 F6 1.5995(16) . ?

loop_
_geom_torsion_atom_site_label_1
_geom_torsion_atom_site_label_2
_geom_torsion_atom_site_label_3
_geom_torsion_atom_site_label_4
_geom_torsion
_geom_torsion_site_symmetry_1
_geom_torsion_site_symmetry_2
_geom_torsion_site_symmetry_3
_geom_torsion_site_symmetry_4
_geom_torsion_publ_flag
P2 C2 C3 O8 10.6(3) . . . . ?
P2 C2 C3 C4 -170.7(2) . . . . ?
P2 C2 C7 C6 172.2(3) . . . . ?
O8 C3 C4 C5 176.5(3) . . . . ?
C2 P2 C24 C25 -51.52(19) . . . . ?
C2 P2 C24 C26 66.1(2) . . . . ?
C2 P2 C24 C27 -173.37(17) . . . . ?
C2 C3 C4 C5 -2.2(5) . . . . ?
C3 C2 C7 C6 -1.3(5) . . . . ?
C3 C4 C5 C6 0.3(5) . . . . ?
C4 C5 C6 C7 1.1(6) . . . . ?
C5 C6 C7 C2 -0.6(6) . . . . ?
C7 C2 C3 O8 -176.1(3) . . . . ?
C7 C2 C3 C4 2.6(4) . . . . ?
C9 O8 C3 C2 -174.8(3) . . . . ?
C9 O8 C3 C4 6.5(4) . . . . ?
C20 P2 C2 C3 -51.4(2) . . . . ?
C20 P2 C2 C7 135.6(3) . . . . ?
C20 P2 C24 C25 69.19(18) . . . . ?
C20 P2 C24 C26 -173.17(17) . . . . ?
C20 P2 C24 C27 -52.7(2) . . . . ?
C24 P2 C2 C3 70.8(2) . . . . ?
C24 P2 C2 C7 -102.1(3) . . . . ?
C28 P2 C2 C3 -170.4(2) . . . . ?
C28 P2 C2 C7 16.7(3) . . . . ?
C28 P2 C24 C25 -168.64(16) . . . . ?
C28 P2 C24 C26 -51.0(2) . . . . ?
C28 P2 C24 C27 69.51(19) . . . . ?
